data_7712614
loop_
_publ_author_name
'Xu, Shi-Nuo'
'Zheng, Yan'
'Ye, Jing-Yao'
'Chen, Zhong-Yang'
'Yan, Jian-Feng'
'Geng, Yan-Hou'
'Hong, Wenjing'
'Yuan, Yao-Feng'

_publ_section_title
;
 Conductance of <i>o</i>-carborane-based wires with different substitution
 patterns.
;
_journal_name_full 'Dalton transactions (Cambridge, England : 2003)'
_journal_paper_doi 10.1039/d3dt00011g
_journal_year 2023
_chemical_formula_moiety 'C16 H18 B10 N2'
_chemical_formula_sum 'C16 H18 B10 N2'
_chemical_formula_weight 346.42
_space_group_crystal_system orthorhombic
_space_group_IT_number 62
_space_group_name_Hall '-P 2ac 2n'
_space_group_name_H-M_alt 'P n m a'
_atom_sites_solution_hydrogens geom
_audit_creation_date 2022-11-30
_audit_creation_method
;
Olex2 1.3
(compiled 2020.11.12 svn.r5f609507 for OlexSys, GUI svn.r6408)
;
_audit_update_record
;
2022-12-03 deposited with the CCDC.	2023-03-13 downloaded from the CCDC.
;
_cell_angle_alpha 90
_cell_angle_beta 90
_cell_angle_gamma 90
_cell_formula_units_Z 4
_cell_length_a 15.7091(3)
_cell_length_b 15.5322(3)
_cell_length_c 8.0832(2)
_cell_measurement_reflns_used 3498
_cell_measurement_temperature 295(2)
_cell_measurement_theta_max 72.3930
_cell_measurement_theta_min 5.4560
_cell_volume 1972.28(7)
_computing_molecular_graphics 'Olex2 1.3 (Dolomanov et al., 2009)'
_computing_publication_material 'Olex2 1.3 (Dolomanov et al., 2009)'
_computing_structure_refinement 'SHELXL 2013/2 (Sheldrick, 2015)'
_diffrn_ambient_temperature 295.15
_diffrn_measured_fraction_theta_full 0.999
_diffrn_measured_fraction_theta_max 0.973
_diffrn_measurement_device_type 'SuperNova, Dual, Cu at home/near, Atlas'
_diffrn_radiation_type CuK\a
_diffrn_radiation_wavelength 1.54184
_diffrn_reflns_av_R_equivalents 0.0254
_diffrn_reflns_av_unetI/netI 0.0189
_diffrn_reflns_Laue_measured_fraction_full 0.999
_diffrn_reflns_Laue_measured_fraction_max 0.973
_diffrn_reflns_limit_h_max 19
_diffrn_reflns_limit_h_min -13
_diffrn_reflns_limit_k_max 19
_diffrn_reflns_limit_k_min -19
_diffrn_reflns_limit_l_max 4
_diffrn_reflns_limit_l_min -10
_diffrn_reflns_number 6159
_diffrn_reflns_point_group_measured_fraction_full 0.999
_diffrn_reflns_point_group_measured_fraction_max 0.973
_diffrn_reflns_theta_full 67.684
_diffrn_reflns_theta_max 72.503
_diffrn_reflns_theta_min 5.633
_exptl_absorpt_coefficient_mu 0.448
_exptl_crystal_colour white
_exptl_crystal_colour_primary white
_exptl_crystal_density_diffrn 1.167
_exptl_crystal_description block
_exptl_crystal_F_000 712
_refine_diff_density_max 0.202
_refine_diff_density_min -0.194
_refine_diff_density_rms 0.039
_refine_ls_extinction_coef 0.0049(7)
_refine_ls_extinction_expression Fc^*^=kFc[1+0.001xFc^2^\l^3^/sin(2\q)]^-1/4^
_refine_ls_extinction_method SHELXL
_refine_ls_goodness_of_fit_ref 1.047
_refine_ls_hydrogen_treatment constr
_refine_ls_matrix_type full
_refine_ls_number_parameters 134
_refine_ls_number_reflns 1970
_refine_ls_number_restraints 0
_refine_ls_restrained_S_all 1.047
_refine_ls_R_factor_all 0.0559
_refine_ls_R_factor_gt 0.0489
_refine_ls_shift/su_max 0.000
_refine_ls_shift/su_mean 0.000
_refine_ls_structure_factor_coef Fsqd
_refine_ls_weighting_details
;
 w=1/[\s^2^(Fo^2^)+(0.0778P)^2^+0.3820P]
 where P=(Fo^2^+2Fc^2^)/3
;
_refine_ls_weighting_scheme calc
_refine_ls_wR_factor_gt 0.1335
_refine_ls_wR_factor_ref 0.1413
_reflns_Friedel_coverage 0.000
_reflns_number_gt 1678
_reflns_number_total 1970
_reflns_threshold_expression 'I > 2\s(I)'
_cod_data_source_file d3dt00011g2.cif
_cod_data_source_block m-OCB
_cod_database_code 7712614
_shelxl_version_number 2013-2
_shelx_space_group_comment
;
The symmetry employed for this shelxl refinement is uniquely defined
by the following loop, which should always be used as a source of
symmetry information in preference to the above space-group names.
They are only intended as comments.
;
_olex2_refinement_description
;
1.a Aromatic/amide H refined with riding coordinates:
 C3(H3), C5(H5), C6(H6), C8(H8)
1.b Boron cage BH refined with riding coordinates:
 B1(H1), B2(H2), B3(H3A), B4(H4), B5(H5A), B6(H6A), B7(H7)
;
_olex2_submission_special_instructions 'No special instructions were received'

loop_
_space_group_symop_operation_xyz
'x, y, z'
'-x+1/2, -y, z+1/2'
'x+1/2, -y+1/2, -z+1/2'
'-x, y+1/2, -z'
'-x, -y, -z'
'x-1/2, y, -z-1/2'
'-x-1/2, y-1/2, z-1/2'
'x, -y-1/2, z'

loop_
_atom_site_label
_atom_site_type_symbol
_atom_site_fract_x
_atom_site_fract_y
_atom_site_fract_z
_atom_site_U_iso_or_equiv
_atom_site_adp_type
_atom_site_occupancy
_atom_site_site_symmetry_order
_atom_site_calc_flag
_atom_site_refinement_flags_posn
_atom_site_refinement_flags_adp
_atom_site_refinement_flags_occupancy
_atom_site_disorder_assembly
_atom_site_disorder_group
C1 C 0.44620(8) 0.35029(8) 0.42695(17) 0.0395(3) Uani 1 1 d . . . . .
C2 C 0.52144(8) 0.30508(9) 0.50274(15) 0.0391(3) Uani 1 1 d . . . . .
C3 C 0.45137(8) 0.38168(9) 0.26674(17) 0.0443(4) Uani 1 1 d . . . . .
H3 H 0.5014 0.3753 0.2065 0.053 Uiso 1 1 calc R U . . .
C4 C 0.38149(9) 0.42269(10) 0.19631(19) 0.0478(4) Uani 1 1 d . . . . .
C5 C 0.37137(10) 0.36211(11) 0.5153(2) 0.0556(4) Uani 1 1 d . . . . .
H5 H 0.3677 0.3427 0.6238 0.067 Uiso 1 1 calc R U . . .
C6 C 0.30627(9) 0.43271(10) 0.2841(2) 0.0551(4) Uani 1 1 d . . . . .
H6 H 0.2595 0.4594 0.2358 0.066 Uiso 1 1 calc R U . . .
N1 N 0.39096(11) 0.48237(14) -0.1008(2) 0.0900(6) Uani 1 1 d . . . . .
C7 C 0.38759(10) 0.45555(12) 0.0303(2) 0.0622(5) Uani 1 1 d . . . . .
C8 C 0.30210(10) 0.40251(12) 0.4434(2) 0.0635(5) Uani 1 1 d . . . . .
H8 H 0.2522 0.4093 0.5039 0.076 Uiso 1 1 calc R U . . .
B1 B 0.58779(13) 0.2500 0.3687(3) 0.0403(5) Uani 1 2 d S T P . .
H1 H 0.5797 0.2500 0.2335 0.048 Uiso 1 2 calc R U P . .
B2 B 0.62261(10) 0.34266(12) 0.4771(2) 0.0480(4) Uani 1 1 d . . . . .
H2 H 0.6381 0.4030 0.4126 0.058 Uiso 1 1 calc R U . . .
B3 B 0.50741(16) 0.2500 0.6863(3) 0.0484(6) Uani 1 2 d S T P . .
H3A H 0.4474 0.2500 0.7564 0.058 Uiso 1 2 calc R U P . .
B4 B 0.57286(12) 0.34277(13) 0.6741(2) 0.0552(5) Uani 1 1 d . . . . .
H4 H 0.5560 0.4030 0.7379 0.066 Uiso 1 1 calc R U . . .
B5 B 0.68868(14) 0.2500 0.4632(3) 0.0529(6) Uani 1 2 d S T P . .
H5A H 0.7477 0.2500 0.3901 0.063 Uiso 1 2 calc R U P . .
B6 B 0.67971(12) 0.30721(14) 0.6531(2) 0.0631(5) Uani 1 1 d . . . . .
H6A H 0.7333 0.3444 0.7040 0.076 Uiso 1 1 calc R U . . .
B7 B 0.60799(19) 0.2500 0.7826(3) 0.0651(8) Uani 1 2 d S T P . .
H7 H 0.6147 0.2500 0.9180 0.078 Uiso 1 2 calc R U P . .

loop_
_atom_site_aniso_label
_atom_site_aniso_U_11
_atom_site_aniso_U_22
_atom_site_aniso_U_33
_atom_site_aniso_U_23
_atom_site_aniso_U_13
_atom_site_aniso_U_12
C1 0.0356(6) 0.0383(7) 0.0445(7) -0.0022(5) -0.0014(5) 0.0005(5)
C2 0.0358(7) 0.0429(7) 0.0386(7) -0.0022(5) -0.0020(5) -0.0007(5)
C3 0.0349(6) 0.0502(8) 0.0477(8) 0.0029(6) 0.0001(6) 0.0022(6)
C4 0.0422(7) 0.0477(8) 0.0535(9) 0.0026(6) -0.0068(6) 0.0015(6)
C5 0.0504(8) 0.0635(9) 0.0528(9) 0.0038(7) 0.0107(6) 0.0122(7)
C6 0.0391(7) 0.0566(9) 0.0695(10) 0.0007(8) -0.0057(7) 0.0087(6)
N1 0.0676(10) 0.1335(17) 0.0690(11) 0.0344(11) -0.0034(8) 0.0243(10)
C7 0.0448(8) 0.0787(12) 0.0630(10) 0.0129(9) -0.0077(7) 0.0142(8)
C8 0.0440(8) 0.0761(11) 0.0704(11) 0.0048(9) 0.0123(7) 0.0172(7)
B1 0.0315(9) 0.0489(11) 0.0404(11) 0.000 0.0003(8) 0.000
B2 0.0363(8) 0.0535(9) 0.0543(9) -0.0020(7) -0.0050(6) -0.0066(7)
B3 0.0498(12) 0.0598(14) 0.0355(11) 0.000 -0.0020(9) 0.000
B4 0.0545(10) 0.0640(11) 0.0472(9) -0.0141(8) -0.0091(7) -0.0064(8)
B5 0.0336(11) 0.0625(15) 0.0625(15) 0.000 -0.0071(10) 0.000
B6 0.0484(9) 0.0771(13) 0.0638(12) -0.0083(10) -0.0219(8) -0.0066(9)
B7 0.0649(16) 0.088(2) 0.0421(13) 0.000 -0.0183(12) 0.000

loop_
_atom_type_symbol
_atom_type_description
_atom_type_scat_dispersion_real
_atom_type_scat_dispersion_imag
_atom_type_scat_source
C C 0.0181 0.0091 'International Tables Vol C Tables 4.2.6.8 and 6.1.1.4'
H H 0.0000 0.0000 'International Tables Vol C Tables 4.2.6.8 and 6.1.1.4'
B B 0.0090 0.0039 'International Tables Vol C Tables 4.2.6.8 and 6.1.1.4'
N N 0.0311 0.0180 'International Tables Vol C Tables 4.2.6.8 and 6.1.1.4'

loop_
_geom_angle_atom_site_label_1
_geom_angle_atom_site_label_2
_geom_angle_atom_site_label_3
_geom_angle
_geom_angle_site_symmetry_1
_geom_angle_site_symmetry_3
_geom_angle_publ_flag
C3 C1 C2 119.89(11) . . ?
C3 C1 C5 118.93(12) . . ?
C5 C1 C2 121.17(13) . . ?
C1 C2 C2 117.81(7) . 8_565 ?
C1 C2 B1 116.68(12) . . ?
C1 C2 B2 121.50(11) . . ?
C1 C2 B3 118.73(12) . . ?
C1 C2 B4 122.81(12) . . ?
C2 C2 B1 60.36(6) 8_565 . ?
C2 C2 B3 60.31(6) 8_565 . ?
B2 C2 C2 110.02(7) . 8_565 ?
B2 C2 B1 62.08(9) . . ?
B2 C2 B3 113.12(12) . . ?
B2 C2 B4 62.63(10) . . ?
B3 C2 B1 111.73(11) . . ?
B4 C2 C2 110.06(8) . 8_565 ?
B4 C2 B1 113.13(12) . . ?
B4 C2 B3 62.16(10) . . ?
C1 C3 H3 120.1 . . ?
C1 C3 C4 119.82(13) . . ?
C4 C3 H3 120.1 . . ?
C3 C4 C7 119.45(13) . . ?
C6 C4 C3 120.96(14) . . ?
C6 C4 C7 119.59(13) . . ?
C1 C5 H5 119.7 . . ?
C8 C5 C1 120.69(15) . . ?
C8 C5 H5 119.7 . . ?
C4 C6 H6 120.6 . . ?
C8 C6 C4 118.83(14) . . ?
C8 C6 H6 120.6 . . ?
N1 C7 C4 178.68(18) . . ?
C5 C8 H8 119.6 . . ?
C6 C8 C5 120.75(14) . . ?
C6 C8 H8 119.6 . . ?
C2 B1 C2 59.28(11) . 8_565 ?
C2 B1 H1 123.5 8_565 . ?
C2 B1 H1 123.5 . . ?
C2 B1 B2 106.13(13) 8_565 . ?
C2 B1 B2 106.13(13) . 8_565 ?
C2 B1 B2 58.29(8) 8_565 8_565 ?
C2 B1 B2 58.29(8) . . ?
C2 B1 B5 105.72(14) . . ?
C2 B1 B5 105.72(14) 8_565 . ?
B2 B1 H1 121.8 . . ?
B2 B1 H1 121.8 8_565 . ?
B2 B1 B2 108.65(16) . 8_565 ?
B5 B1 H1 122.4 . . ?
B5 B1 B2 60.47(8) . 8_565 ?
B5 B1 B2 60.47(8) . . ?
C2 B2 B1 59.63(9) . . ?
C2 B2 H2 123.7 . . ?
C2 B2 B4 58.73(9) . . ?
C2 B2 B5 105.93(12) . . ?
C2 B2 B6 105.56(12) . . ?
B1 B2 H2 121.7 . . ?
B1 B2 B4 107.99(13) . . ?
B1 B2 B5 59.42(10) . . ?
B4 B2 H2 121.5 . . ?
B4 B2 B5 108.36(15) . . ?
B5 B2 H2 122.1 . . ?
B6 B2 B1 107.54(13) . . ?
B6 B2 H2 122.3 . . ?
B6 B2 B4 60.13(11) . . ?
B6 B2 B5 60.21(12) . . ?
C2 B3 C2 59.38(11) 8_565 . ?
C2 B3 H3A 123.5 8_565 . ?
C2 B3 H3A 123.5 . . ?
C2 B3 B4 106.31(14) 8_565 . ?
C2 B3 B4 106.31(14) . 8_565 ?
C2 B3 B4 58.37(9) . . ?
C2 B3 B4 58.38(9) 8_565 8_565 ?
C2 B3 B7 105.37(15) 8_565 . ?
C2 B3 B7 105.37(15) . . ?
B4 B3 H3A 121.7 . . ?
B4 B3 H3A 121.7 8_565 . ?
B4 B3 B4 108.74(18) . 8_565 ?
B7 B3 H3A 122.8 . . ?
B7 B3 B4 60.28(10) . 8_565 ?
B7 B3 B4 60.28(10) . . ?
C2 B4 B2 58.64(9) . . ?
C2 B4 B3 59.47(10) . . ?
C2 B4 H4 123.9 . . ?
C2 B4 B6 105.25(12) . . ?
C2 B4 B7 105.63(13) . . ?
B2 B4 H4 121.8 . . ?
B2 B4 B6 59.82(10) . . ?
B2 B4 B7 107.79(15) . . ?
B3 B4 B2 107.74(13) . . ?
B3 B4 H4 121.7 . . ?
B3 B4 B6 107.50(14) . . ?
B3 B4 B7 59.53(12) . . ?
B6 B4 H4 122.4 . . ?
B7 B4 H4 122.3 . . ?
B7 B4 B6 60.03(13) . . ?
B1 B5 B2 60.11(8) . 8_565 ?
B1 B5 B2 60.11(8) . . ?
B1 B5 H5A 121.8 . . ?
B1 B5 B6 107.65(14) . 8_565 ?
B1 B5 B6 107.65(14) . . ?
B2 B5 B2 108.09(16) 8_565 . ?
B2 B5 H5A 121.8 . . ?
B2 B5 H5A 121.8 8_565 . ?
B2 B5 B6 59.66(10) 8_565 8_565 ?
B2 B5 B6 59.66(10) . . ?
B2 B5 B6 107.65(16) . 8_565 ?
B2 B5 B6 107.65(16) 8_565 . ?
B6 B5 H5A 122.0 . . ?
B6 B5 H5A 122.0 8_565 . ?
B6 B5 B6 59.91(17) . 8_565 ?
B2 B6 B4 60.05(10) . . ?
B2 B6 B5 60.13(10) . . ?
B2 B6 B6 108.13(9) . 8_565 ?
B2 B6 H6A 121.7 . . ?
B2 B6 B7 107.92(13) . . ?
B4 B6 B5 108.22(12) . . ?
B4 B6 B6 108.13(9) . 8_565 ?
B4 B6 H6A 121.6 . . ?
B4 B6 B7 59.96(11) . . ?
B5 B6 H6A 121.6 . . ?
B6 B6 B5 60.05(8) 8_565 . ?
B6 B6 H6A 121.6 8_565 . ?
B7 B6 B5 107.98(14) . . ?
B7 B6 B6 59.98(9) . 8_565 ?
B7 B6 H6A 121.8 . . ?
B3 B7 B4 60.19(10) . . ?
B3 B7 B4 60.19(10) . 8_565 ?
B3 B7 B6 108.00(15) . . ?
B3 B7 B6 108.00(15) . 8_565 ?
B3 B7 H7 121.7 . . ?
B4 B7 B4 108.59(17) . 8_565 ?
B4 B7 B6 60.01(11) . . ?
B4 B7 B6 60.00(11) 8_565 8_565 ?
B4 B7 B6 108.22(17) 8_565 . ?
B4 B7 B6 108.22(17) . 8_565 ?
B4 B7 H7 121.4 . . ?
B4 B7 H7 121.4 8_565 . ?
B6 B7 B6 60.05(17) . 8_565 ?
B6 B7 H7 121.7 8_565 . ?
B6 B7 H7 121.7 . . ?

loop_
_geom_bond_atom_site_label_1
_geom_bond_atom_site_label_2
_geom_bond_distance
_geom_bond_site_symmetry_2
_geom_bond_publ_flag
C1 C2 1.5052(18) . ?
C1 C3 1.3861(19) . ?
C1 C5 1.3874(19) . ?
C2 C2 1.711(3) 8_565 ?
C2 B1 1.730(2) . ?
C2 B2 1.706(2) . ?
C2 B3 1.727(2) . ?
C2 B4 1.707(2) . ?
C3 H3 0.9300 . ?
C3 C4 1.3909(18) . ?
C4 C6 1.387(2) . ?
C4 C7 1.439(2) . ?
C5 H5 0.9300 . ?
C5 C8 1.384(2) . ?
C6 H6 0.9300 . ?
C6 C8 1.373(2) . ?
N1 C7 1.140(2) . ?
C8 H8 0.9300 . ?
B1 C2 1.730(2) 8_565 ?
B1 H1 1.1000 . ?
B1 B2 1.772(2) . ?
B1 B2 1.772(2) 8_565 ?
B1 B5 1.759(3) . ?
B2 H2 1.1000 . ?
B2 B4 1.774(3) . ?
B2 B5 1.778(2) . ?
B2 B6 1.770(2) . ?
B3 C2 1.727(2) 8_565 ?
B3 H3A 1.1000 . ?
B3 B4 1.773(2) 8_565 ?
B3 B4 1.773(2) . ?
B3 B7 1.761(4) . ?
B4 H4 1.1000 . ?
B4 B6 1.775(3) . ?
B4 B7 1.774(2) . ?
B5 B2 1.778(2) 8_565 ?
B5 H5A 1.1000 . ?
B5 B6 1.780(3) . ?
B5 B6 1.780(3) 8_565 ?
B6 B6 1.777(4) 8_565 ?
B6 H6A 1.1000 . ?
B6 B7 1.776(3) . ?
B7 B4 1.775(2) 8_565 ?
B7 B6 1.776(3) 8_565 ?
B7 H7 1.1000 . ?

loop_
_geom_torsion_atom_site_label_1
_geom_torsion_atom_site_label_2
_geom_torsion_atom_site_label_3
_geom_torsion_atom_site_label_4
_geom_torsion
_geom_torsion_site_symmetry_1
_geom_torsion_site_symmetry_2
_geom_torsion_site_symmetry_3
_geom_torsion_site_symmetry_4
_geom_torsion_publ_flag
C1 C2 B1 C2 -108.35(10) . . . 8_565 ?
C1 C2 B1 B2 113.30(13) . . . . ?
C1 C2 B1 B2 -144.42(12) . . . 8_565 ?
C1 C2 B1 B5 152.43(11) . . . . ?
C1 C2 B2 B1 -105.74(13) . . . . ?
C1 C2 B2 B4 113.47(14) . . . . ?
C1 C2 B2 B5 -144.42(14) . . . . ?
C1 C2 B2 B6 152.76(13) . . . . ?
C1 C2 B3 C2 107.46(10) . . . 8_565 ?
C1 C2 B3 B4 -114.15(14) . . . . ?
C1 C2 B3 B4 143.55(13) . . . 8_565 ?
C1 C2 B3 B7 -153.53(11) . . . . ?
C1 C2 B4 B2 -111.49(14) . . . . ?
C1 C2 B4 B3 107.83(15) . . . . ?
C1 C2 B4 B6 -150.56(13) . . . . ?
C1 C2 B4 B7 146.91(16) . . . . ?
C1 C3 C4 C6 -0.1(2) . . . . ?
C1 C3 C4 C7 179.62(14) . . . . ?
C1 C5 C8 C6 -0.8(3) . . . . ?
C2 C1 C3 C4 179.36(13) . . . . ?
C2 C1 C5 C8 -178.93(14) . . . . ?
C2 C2 B1 B2 -36.06(7) 8_565 . . 8_565 ?
C2 C2 B1 B2 -138.34(10) 8_565 . . . ?
C2 C2 B1 B5 -99.21(9) 8_565 . . . ?
C2 C2 B2 B1 37.94(9) 8_565 . . . ?
C2 C2 B2 B4 -102.85(9) 8_565 . . . ?
C2 C2 B2 B5 -0.74(14) 8_565 . . . ?
C2 C2 B2 B6 -63.56(12) 8_565 . . . ?
C2 C2 B3 B4 36.10(8) 8_565 . . 8_565 ?
C2 C2 B3 B4 138.39(11) 8_565 . . . ?
C2 C2 B3 B7 99.02(10) 8_565 . . . ?
C2 C2 B4 B2 102.79(8) 8_565 . . . ?
C2 C2 B4 B3 -37.89(9) 8_565 . . . ?
C2 C2 B4 B6 63.72(12) 8_565 . . . ?
C2 C2 B4 B7 1.19(15) 8_565 . . . ?
C2 B1 B2 C2 -36.50(9) 8_565 . . . ?
C2 B1 B2 B4 34.61(11) . . . . ?
C2 B1 B2 B4 -1.89(15) 8_565 . . . ?
C2 B1 B2 B5 99.23(14) 8_565 . . . ?
C2 B1 B2 B5 135.72(14) . . . . ?
C2 B1 B2 B6 61.60(15) 8_565 . . . ?
C2 B1 B2 B6 98.10(13) . . . . ?
C2 B1 B5 B2 38.10(10) 8_565 . . 8_565 ?
C2 B1 B5 B2 99.92(12) . . . 8_565 ?
C2 B1 B5 B2 -99.92(12) 8_565 . . . ?
C2 B1 B5 B2 -38.10(10) . . . . ?
C2 B1 B5 B6 -0.69(13) . . . . ?
C2 B1 B5 B6 0.69(13) 8_565 . . 8_565 ?
C2 B1 B5 B6 62.51(11) . . . 8_565 ?
C2 B1 B5 B6 -62.51(11) 8_565 . . . ?
C2 B2 B4 B3 34.97(11) . . . . ?
C2 B2 B4 B6 135.29(13) . . . . ?
C2 B2 B4 B7 97.80(13) . . . . ?
C2 B2 B5 B1 38.78(13) . . . . ?
C2 B2 B5 B2 1.2(2) . . . 8_565 ?
C2 B2 B5 B6 -99.09(13) . . . . ?
C2 B2 B5 B6 -61.83(15) . . . 8_565 ?
C2 B2 B6 B4 -38.62(11) . . . . ?
C2 B2 B6 B5 99.73(13) . . . . ?
C2 B2 B6 B6 62.29(10) . . . 8_565 ?
C2 B2 B6 B7 -1.13(17) . . . . ?
C2 B3 B4 C2 36.54(10) 8_565 . . . ?
C2 B3 B4 B2 1.92(16) 8_565 . . . ?
C2 B3 B4 B2 -34.62(11) . . . . ?
C2 B3 B4 B6 -97.71(13) . . . . ?
C2 B3 B4 B6 -61.17(16) 8_565 . . . ?
C2 B3 B4 B7 -98.68(16) 8_565 . . . ?
C2 B3 B4 B7 -135.23(16) . . . . ?
C2 B3 B7 B4 100.28(13) 8_565 . . . ?
C2 B3 B7 B4 -38.46(11) 8_565 . . 8_565 ?
C2 B3 B7 B4 -100.28(13) . . . 8_565 ?
C2 B3 B7 B4 38.46(11) . . . . ?
C2 B3 B7 B6 -0.84(14) 8_565 . . 8_565 ?
C2 B3 B7 B6 -62.66(11) . . . 8_565 ?
C2 B3 B7 B6 0.83(14) . . . . ?
C2 B3 B7 B6 62.65(11) 8_565 . . . ?
C2 B4 B6 B2 38.51(11) . . . . ?
C2 B4 B6 B5 1.15(17) . . . . ?
C2 B4 B6 B6 -62.40(11) . . . 8_565 ?
C2 B4 B6 B7 -99.51(14) . . . . ?
C2 B4 B7 B3 -39.05(14) . . . . ?
C2 B4 B7 B4 -1.9(2) . . . 8_565 ?
C2 B4 B7 B6 61.69(17) . . . 8_565 ?
C2 B4 B7 B6 98.86(13) . . . . ?
C3 C1 C2 C2 -98.94(11) . . . 8_565 ?
C3 C1 C2 B1 -30.08(17) . . . . ?
C3 C1 C2 B2 42.07(18) . . . . ?
C3 C1 C2 B3 -168.48(11) . . . . ?
C3 C1 C2 B4 117.80(15) . . . . ?
C3 C1 C5 C8 1.7(2) . . . . ?
C3 C4 C6 C8 1.0(2) . . . . ?
C4 C6 C8 C5 -0.5(3) . . . . ?
C5 C1 C2 C2 81.70(14) . . . 8_565 ?
C5 C1 C2 B1 150.56(13) . . . . ?
C5 C1 C2 B2 -137.29(14) . . . . ?
C5 C1 C2 B3 12.15(19) . . . . ?
C5 C1 C2 B4 -61.56(19) . . . . ?
C5 C1 C3 C4 -1.3(2) . . . . ?
C7 C4 C6 C8 -178.71(16) . . . . ?
B1 C2 B2 B4 -140.79(13) . . . . ?
B1 C2 B2 B5 -38.68(13) . . . . ?
B1 C2 B2 B6 -101.51(13) . . . . ?
B1 C2 B3 C2 -32.86(13) . . . 8_565 ?
B1 C2 B3 B4 3.24(16) . . . 8_565 ?
B1 C2 B3 B4 105.53(12) . . . . ?
B1 C2 B3 B7 66.16(12) . . . . ?
B1 C2 B4 B2 37.40(11) . . . . ?
B1 C2 B4 B3 -103.27(12) . . . . ?
B1 C2 B4 B6 -1.67(16) . . . . ?
B1 C2 B4 B7 -64.20(17) . . . . ?
B1 B2 B4 C2 -34.99(11) . . . . ?
B1 B2 B4 B3 -0.02(16) . . . . ?
B1 B2 B4 B6 100.31(14) . . . . ?
B1 B2 B4 B7 62.82(15) . . . . ?
B1 B2 B5 B2 -37.60(16) . . . 8_565 ?
B1 B2 B5 B6 -137.88(15) . . . . ?
B1 B2 B5 B6 -100.61(14) . . . 8_565 ?
B1 B2 B6 B4 -101.07(14) . . . . ?
B1 B2 B6 B5 37.27(13) . . . . ?
B1 B2 B6 B6 -0.17(12) . . . 8_565 ?
B1 B2 B6 B7 -63.59(16) . . . . ?
B1 B5 B6 B2 -37.61(10) . . . . ?
B1 B5 B6 B4 -0.29(16) . . . . ?
B1 B5 B6 B6 100.57(10) . . . 8_565 ?
B1 B5 B6 B7 63.14(15) . . . . ?
B2 C2 B1 C2 138.34(10) . . . 8_565 ?
B2 C2 B1 B2 102.28(16) . . . 8_565 ?
B2 C2 B1 B5 39.13(10) . . . . ?
B2 C2 B3 C2 -100.66(10) . . . 8_565 ?
B2 C2 B3 B4 -64.56(14) . . . 8_565 ?
B2 C2 B3 B4 37.73(12) . . . . ?
B2 C2 B3 B7 -1.64(13) . . . . ?
B2 C2 B4 B3 -140.67(13) . . . . ?
B2 C2 B4 B6 -39.07(12) . . . . ?
B2 C2 B4 B7 -101.60(16) . . . . ?
B2 B1 B2 C2 -97.82(14) 8_565 . . . ?
B2 B1 B2 B4 -63.21(17) 8_565 . . . ?
B2 B1 B2 B5 37.90(15) 8_565 . . . ?
B2 B1 B2 B6 0.3(2) 8_565 . . . ?
B2 B1 B5 B2 -138.02(18) 8_565 . . . ?
B2 B1 B5 B2 138.02(18) . . . 8_565 ?
B2 B1 B5 B6 100.61(15) . . . 8_565 ?
B2 B1 B5 B6 -100.61(15) 8_565 . . . ?
B2 B1 B5 B6 -37.41(11) 8_565 . . 8_565 ?
B2 B1 B5 B6 37.41(11) . . . . ?
B2 B4 B6 B5 -37.36(12) . . . . ?
B2 B4 B6 B6 -100.91(9) . . . 8_565 ?
B2 B4 B6 B7 -138.02(14) . . . . ?
B2 B4 B7 B3 -100.51(15) . . . . ?
B2 B4 B7 B4 -63.4(2) . . . 8_565 ?
B2 B4 B7 B6 0.23(18) . . . 8_565 ?
B2 B4 B7 B6 37.39(12) . . . . ?
B2 B5 B6 B2 -101.02(16) 8_565 . . . ?
B2 B5 B6 B4 -63.70(16) 8_565 . . . ?
B2 B5 B6 B4 37.32(12) . . . . ?
B2 B5 B6 B6 138.18(10) . . . 8_565 ?
B2 B5 B6 B6 37.15(8) 8_565 . . 8_565 ?
B2 B5 B6 B7 -0.27(17) 8_565 . . . ?
B2 B5 B6 B7 100.75(14) . . . . ?
B2 B6 B7 B3 0.18(16) . . . . ?
B2 B6 B7 B4 63.86(17) . . . 8_565 ?
B2 B6 B7 B4 -37.53(12) . . . . ?
B2 B6 B7 B6 101.00(12) . . . 8_565 ?
B3 C2 B1 C2 32.84(13) . . . 8_565 ?
B3 C2 B1 B2 -3.22(16) . . . 8_565 ?
B3 C2 B1 B2 -105.50(12) . . . . ?
B3 C2 B1 B5 -66.37(12) . . . . ?
B3 C2 B2 B1 103.26(12) . . . . ?
B3 C2 B2 B4 -37.54(11) . . . . ?
B3 C2 B2 B5 64.57(16) . . . . ?
B3 C2 B2 B6 1.75(15) . . . . ?
B3 C2 B4 B2 140.67(13) . . . . ?
B3 C2 B4 B6 101.60(15) . . . . ?
B3 C2 B4 B7 39.08(15) . . . . ?
B3 B4 B6 B2 100.73(14) . . . . ?
B3 B4 B6 B5 63.37(17) . . . . ?
B3 B4 B6 B6 -0.18(13) . . . 8_565 ?
B3 B4 B6 B7 -37.29(13) . . . . ?
B3 B4 B7 B4 37.14(17) . . . 8_565 ?
B3 B4 B7 B6 100.74(15) . . . 8_565 ?
B3 B4 B7 B6 137.90(15) . . . . ?
B4 C2 B1 C2 100.72(10) . . . 8_565 ?
B4 C2 B1 B2 -37.62(12) . . . . ?
B4 C2 B1 B2 64.66(14) . . . 8_565 ?
B4 C2 B1 B5 1.51(13) . . . . ?
B4 C2 B2 B1 140.79(13) . . . . ?
B4 C2 B2 B5 102.11(15) . . . . ?
B4 C2 B2 B6 39.29(12) . . . . ?
B4 C2 B3 C2 -138.39(11) . . . 8_565 ?
B4 C2 B3 B4 -102.29(18) . . . 8_565 ?
B4 C2 B3 B7 -39.37(10) . . . . ?
B4 B2 B5 B1 100.48(14) . . . . ?
B4 B2 B5 B2 62.89(19) . . . 8_565 ?
B4 B2 B5 B6 -0.13(16) . . . 8_565 ?
B4 B2 B5 B6 -37.39(12) . . . . ?
B4 B2 B6 B5 138.35(14) . . . . ?
B4 B2 B6 B6 100.91(9) . . . 8_565 ?
B4 B2 B6 B7 37.49(12) . . . . ?
B4 B3 B4 C2 98.01(15) 8_565 . . . ?
B4 B3 B4 B2 63.39(19) 8_565 . . . ?
B4 B3 B4 B6 0.3(2) 8_565 . . . ?
B4 B3 B4 B7 -37.21(17) 8_565 . . . ?
B4 B3 B7 B4 -138.74(19) . . . 8_565 ?
B4 B3 B7 B4 138.74(19) 8_565 . . . ?
B4 B3 B7 B6 -37.62(11) . . . . ?
B4 B3 B7 B6 101.11(16) 8_565 . . . ?
B4 B3 B7 B6 -101.12(16) . . . 8_565 ?
B4 B3 B7 B6 37.62(11) 8_565 . . 8_565 ?
B4 B6 B7 B3 37.71(11) . . . . ?
B4 B6 B7 B4 101.39(17) . . . 8_565 ?
B4 B6 B7 B6 138.53(11) . . . 8_565 ?
B5 B1 B2 C2 -135.72(14) . . . . ?
B5 B1 B2 B4 -101.11(15) . . . . ?
B5 B1 B2 B6 -37.63(14) . . . . ?
B5 B2 B4 C2 -97.87(12) . . . . ?
B5 B2 B4 B3 -62.90(15) . . . . ?
B5 B2 B4 B6 37.43(13) . . . . ?
B5 B2 B4 B7 -0.06(16) . . . . ?
B5 B2 B6 B4 -138.35(14) . . . . ?
B5 B2 B6 B6 -37.44(9) . . . 8_565 ?
B5 B2 B6 B7 -100.86(15) . . . . ?
B5 B6 B7 B3 -63.37(15) . . . . ?
B5 B6 B7 B4 -101.08(13) . . . . ?
B5 B6 B7 B4 0.31(18) . . . 8_565 ?
B5 B6 B7 B6 37.45(14) . . . 8_565 ?
B6 B2 B4 C2 -135.29(13) . . . . ?
B6 B2 B4 B3 -100.33(15) . . . . ?
B6 B2 B4 B7 -37.49(13) . . . . ?
B6 B2 B5 B1 137.88(15) . . . . ?
B6 B2 B5 B2 100.28(17) . . . 8_565 ?
B6 B2 B5 B6 37.26(13) . . . 8_565 ?
B6 B4 B7 B3 -137.90(15) . . . . ?
B6 B4 B7 B4 -100.77(19) . . . 8_565 ?
B6 B4 B7 B6 -37.16(14) . . . 8_565 ?
B6 B5 B6 B2 -138.18(10) 8_565 . . . ?
B6 B5 B6 B4 -100.86(12) 8_565 . . . ?
B6 B5 B6 B7 -37.42(15) 8_565 . . . ?
B6 B6 B7 B3 -100.83(11) 8_565 . . . ?
B6 B6 B7 B4 -37.14(9) 8_565 . . 8_565 ?
B6 B6 B7 B4 -138.53(11) 8_565 . . . ?
B7 B3 B4 C2 135.23(16) . . . . ?
B7 B3 B4 B2 100.60(16) . . . . ?
B7 B3 B4 B6 37.51(15) . . . . ?
B7 B4 B6 B2 138.02(14) . . . . ?
B7 B4 B6 B5 100.66(15) . . . . ?
B7 B4 B6 B6 37.11(10) . . . 8_565 ?
